data_1554743
loop_
_publ_author_name
'Xu, Pengfei'
'Luan, Hongyu'
'Yu, Bin'
'Tu, Yongrui'
'Sun, Yongqiang'
'Chen, Wei'
'Xu, Xi'
'Ge, Raoling'
'Wang, Jubo'
'Li, Zhiyu'
'Bian, Jinlei'

_publ_section_title
;
 Synthesis and characterization of potential stereoisomeric and
 degradation impurities of ulipristal acetate
;
_journal_issue 6
_journal_name_full 'Organic Chemistry Frontiers'
_journal_page_first 868
_journal_paper_doi 10.1039/C9QO00144A
_journal_volume 6
_journal_year 2019
_chemical_absolute_configuration unk
_chemical_formula_sum 'C24 H34 O6'
_chemical_formula_weight 418.51
_space_group_IT_number 4
_space_group_name_Hall 'P 2yb'
_space_group_name_H-M_alt 'P 1 21 1'
_symmetry_cell_setting monoclinic
_symmetry_space_group_name_H-M 'P 1 21 1'
_atom_sites_solution_hydrogens geom
_atom_sites_solution_primary direct
_atom_sites_solution_secondary difmap
_audit_creation_method SHELXL-97
_audit_update_record
;
2018-09-21 deposited with the CCDC.
2019-02-08 downloaded from the CCDC.
;
_cell_angle_alpha 90.00
_cell_angle_beta 105.99(3)
_cell_angle_gamma 90.00
_cell_formula_units_Z 2
_cell_length_a 7.2720(15)
_cell_length_b 12.369(3)
_cell_length_c 12.296(3)
_cell_measurement_reflns_used 25
_cell_measurement_temperature 293(2)
_cell_measurement_theta_max 13
_cell_measurement_theta_min 9
_cell_volume 1063.2(5)
_computing_structure_refinement 'SHELXL-97 (Sheldrick, 1997)'
_computing_structure_solution 'SHELXS-97 (Sheldrick, 1990)'
_diffrn_ambient_temperature 293(2)
_diffrn_measured_fraction_theta_full 0.999
_diffrn_measured_fraction_theta_max 0.999
_diffrn_measurement_device_type 'Nonius CAD4'
_diffrn_measurement_method \w/2\q
_diffrn_radiation_monochromator graphite
_diffrn_radiation_source 'fine-focus sealed tube'
_diffrn_radiation_type MoK\a
_diffrn_radiation_wavelength 0.71073
_diffrn_reflns_av_R_equivalents 0.0973
_diffrn_reflns_av_sigmaI/netI 0.1203
_diffrn_reflns_limit_h_max 8
_diffrn_reflns_limit_h_min 0
_diffrn_reflns_limit_k_max 14
_diffrn_reflns_limit_k_min 0
_diffrn_reflns_limit_l_max 14
_diffrn_reflns_limit_l_min -14
_diffrn_reflns_number 2215
_diffrn_reflns_theta_full 25.40
_diffrn_reflns_theta_max 25.40
_diffrn_reflns_theta_min 1.72
_diffrn_standards_decay_% 1
_diffrn_standards_interval_count 200
_diffrn_standards_interval_time 2h
_diffrn_standards_number 3
_exptl_absorpt_coefficient_mu 0.093
_exptl_absorpt_correction_T_max 0.9908
_exptl_absorpt_correction_T_min 0.9728
_exptl_absorpt_correction_type psi-scan
_exptl_crystal_density_diffrn 1.307
_exptl_crystal_density_method 'not measured'
_exptl_crystal_F_000 452
_exptl_crystal_size_max 0.30
_exptl_crystal_size_mid 0.20
_exptl_crystal_size_min 0.10
_refine_diff_density_max 0.186
_refine_diff_density_min -0.160
_refine_diff_density_rms 0.043
_refine_ls_abs_structure_details 'Flack H D (1983), Acta Cryst. A39, 876-881'
_refine_ls_abs_structure_Flack 1(2)
_refine_ls_extinction_method none
_refine_ls_goodness_of_fit_ref 0.954
_refine_ls_hydrogen_treatment constr
_refine_ls_matrix_type full
_refine_ls_number_parameters 271
_refine_ls_number_reflns 2049
_refine_ls_number_restraints 1
_refine_ls_restrained_S_all 0.954
_refine_ls_R_factor_all 0.1439
_refine_ls_R_factor_gt 0.0602
_refine_ls_shift/su_max 0.000
_refine_ls_shift/su_mean 0.000
_refine_ls_structure_factor_coef Fsqd
_refine_ls_weighting_details 'calc w=1/[\s^2^(Fo^2^)+(0.0100P)^2^+0.0000P] where P=(Fo^2^+2Fc^2^)/3'
_refine_ls_weighting_scheme calc
_refine_ls_wR_factor_gt 0.0651
_refine_ls_wR_factor_ref 0.0808
_reflns_number_gt 935
_reflns_number_total 2049
_reflns_threshold_expression >2sigma(I)
_cod_data_source_file c9qo00144a2.cif
_cod_data_source_block x
_cod_depositor_comments
;
The following automatic conversions were performed:

data item '_symmetry_cell_setting' value 'Monoclinic' was changed to
'monoclinic' in accordance with the
/home/saulius/struct/COD-crude-data/automatic-downloads/DataCite-retrospective/RSC/depositions/lib/dictionaries/cif_core.dic
dictionary named 'cif_core.dic' version 2.4.2 last updated on
2011-04-26.

Automatic conversion script
Id: cif_fix_values 6909 2019-04-08 15:41:33Z antanas 
;
_cod_original_cell_volume 1063.2(4)
_cod_original_sg_symbol_H-M P21
_cod_database_code 1554743

loop_
_symmetry_equiv_pos_as_xyz
'x, y, z'
'-x, y+1/2, -z'

loop_
_atom_site_label
_atom_site_type_symbol
_atom_site_fract_x
_atom_site_fract_y
_atom_site_fract_z
_atom_site_U_iso_or_equiv
_atom_site_adp_type
_atom_site_occupancy
_atom_site_symmetry_multiplicity
_atom_site_calc_flag
_atom_site_refinement_flags
O1 O 0.8324(6) 0.6977(4) 0.4277(4) 0.0659(16) Uani 1 1 d .
C1 C 0.9252(11) 0.8004(7) 0.4520(7) 0.086(3) Uani 1 1 d .
H1A H 1.0464 0.8000 0.4334 0.104 Uiso 1 1 calc R
H1B H 0.9485 0.8182 0.5315 0.104 Uiso 1 1 calc R
O2 O 0.6902(7) 0.8157(4) 0.2873(4) 0.0651(15) Uani 1 1 d .
C2 C 0.7914(12) 0.8795(7) 0.3803(8) 0.106(3) Uani 1 1 d .
H2A H 0.7057 0.9099 0.4203 0.127 Uiso 1 1 calc R
H2B H 0.8604 0.9377 0.3560 0.127 Uiso 1 1 calc R
C3 C 0.7092(10) 0.7026(5) 0.3145(6) 0.0448(19) Uani 1 1 d .
O3 O 0.0732(7) 0.0326(4) 0.0434(4) 0.0665(15) Uani 1 1 d .
O4 O 0.2028(7) -0.1267(4) 0.1150(4) 0.0683(16) Uani 1 1 d .
C4 C 0.5111(9) 0.6561(5) 0.3118(6) 0.0395(18) Uani 1 1 d .
C5 C 0.5142(8) 0.5314(5) 0.3267(5) 0.0382(17) Uani 1 1 d .
O5 O 0.3926(6) 0.6752(4) 0.2004(4) 0.0587(14) Uani 1 1 d .
H5A H 0.3523 0.7374 0.1958 0.088 Uiso 1 1 calc R
C6 C 0.5948(8) 0.4798(5) 0.2368(5) 0.0373(18) Uani 1 1 d .
H6A H 0.5123 0.5027 0.1632 0.045 Uiso 1 1 calc R
O6 O 0.5567(6) 0.1289(3) 0.2991(4) 0.0640(15) Uani 1 1 d .
C7 C 0.7982(8) 0.5236(5) 0.2448(5) 0.0479(18) Uani 1 1 d .
H7A H 0.8846 0.5035 0.3172 0.057 Uiso 1 1 calc R
H7B H 0.8450 0.4912 0.1857 0.057 Uiso 1 1 calc R
C8 C 0.7962(9) 0.6463(5) 0.2325(6) 0.054(2) Uani 1 1 d .
H8A H 0.9264 0.6717 0.2441 0.065 Uiso 1 1 calc R
H8B H 0.7246 0.6653 0.1560 0.065 Uiso 1 1 calc R
C9 C 0.3087(8) 0.4921(5) 0.3070(5) 0.0463(19) Uani 1 1 d .
H9A H 0.2650 0.5102 0.3725 0.056 Uiso 1 1 calc R
H9B H 0.2274 0.5299 0.2423 0.056 Uiso 1 1 calc R
C10 C 0.2875(9) 0.3721(5) 0.2864(5) 0.0449(18) Uani 1 1 d .
H10A H 0.1764 0.3396 0.2941 0.054 Uiso 1 1 calc R
C11 C 0.4140(9) 0.3090(5) 0.2581(5) 0.0367(17) Uani 1 1 d .
C12 C 0.5948(9) 0.3565(5) 0.2366(5) 0.0396(18) Uani 1 1 d .
H12A H 0.7057 0.3312 0.2963 0.047 Uiso 1 1 calc R
C13 C 0.3841(9) 0.1888(5) 0.2426(6) 0.0452(19) Uani 1 1 d .
C14 C 0.4806(10) 0.1296(6) 0.1683(6) 0.056(2) Uani 1 1 d .
C15 C 0.6232(9) 0.1892(6) 0.1179(6) 0.068(2) Uani 1 1 d .
H15A H 0.7519 0.1674 0.1585 0.081 Uiso 1 1 calc R
H15B H 0.6014 0.1674 0.0396 0.081 Uiso 1 1 calc R
C16 C 0.6091(9) 0.3112(5) 0.1229(6) 0.055(2) Uani 1 1 d .
H16A H 0.4975 0.3345 0.0641 0.066 Uiso 1 1 calc R
H16B H 0.7207 0.3424 0.1062 0.066 Uiso 1 1 calc R
C17 C 0.2067(9) 0.1405(5) 0.2610(6) 0.054(2) Uani 1 1 d .
H17A H 0.0960 0.1737 0.2091 0.064 Uiso 1 1 calc R
H17B H 0.2021 0.1565 0.3374 0.064 Uiso 1 1 calc R
C18 C 0.1965(10) 0.0204(6) 0.2436(5) 0.058(2) Uani 1 1 d .
H18A H 0.2969 -0.0135 0.3024 0.069 Uiso 1 1 calc R
H18B H 0.0748 -0.0055 0.2511 0.069 Uiso 1 1 calc R
C19 C 0.2174(10) -0.0130(5) 0.1304(6) 0.0457(19) Uani 1 1 d .
C20 C 0.4081(9) 0.0227(5) 0.1185(6) 0.059(2) Uani 1 1 d .
H20A H 0.5019 -0.0319 0.1531 0.070 Uiso 1 1 calc R
H20B H 0.4006 0.0245 0.0385 0.070 Uiso 1 1 calc R
C21 C -0.0752(11) -0.0421(6) 0.0169(7) 0.076(3) Uani 1 1 d .
H21A H -0.1358 -0.0425 -0.0640 0.091 Uiso 1 1 calc R
H21B H -0.1708 -0.0241 0.0555 0.091 Uiso 1 1 calc R
C22 C 0.0100(10) -0.1482(6) 0.0542(7) 0.078(3) Uani 1 1 d .
H22A H -0.0572 -0.1834 0.1025 0.094 Uiso 1 1 calc R
H22B H 0.0045 -0.1945 -0.0103 0.094 Uiso 1 1 calc R
C23 C 0.4276(8) 0.7167(5) 0.3971(5) 0.063(2) Uani 1 1 d .
H23A H 0.4276 0.7930 0.3827 0.095 Uiso 1 1 calc R
H23B H 0.5043 0.7021 0.4726 0.095 Uiso 1 1 calc R
H23C H 0.2989 0.6928 0.3889 0.095 Uiso 1 1 calc R
C24 C 0.6240(8) 0.4982(5) 0.4471(5) 0.0544(19) Uani 1 1 d .
H24A H 0.7545 0.5217 0.4624 0.082 Uiso 1 1 calc R
H24B H 0.6203 0.4210 0.4541 0.082 Uiso 1 1 calc R
H24C H 0.5660 0.5312 0.5001 0.082 Uiso 1 1 calc R

loop_
_atom_site_aniso_label
_atom_site_aniso_U_11
_atom_site_aniso_U_22
_atom_site_aniso_U_33
_atom_site_aniso_U_23
_atom_site_aniso_U_13
_atom_site_aniso_U_12
O1 0.056(3) 0.079(4) 0.054(3) -0.010(3) 0.001(3) -0.024(3)
C1 0.081(6) 0.084(7) 0.089(7) -0.046(6) 0.015(5) -0.025(6)
O2 0.073(4) 0.043(3) 0.080(4) 0.000(3) 0.022(3) -0.011(3)
C2 0.105(8) 0.077(7) 0.121(9) -0.005(7) 0.006(6) -0.017(7)
C3 0.058(5) 0.028(4) 0.052(5) 0.002(4) 0.020(4) 0.006(4)
O3 0.068(3) 0.059(3) 0.053(3) 0.009(3) -0.015(3) 0.004(3)
O4 0.083(4) 0.041(3) 0.070(4) 0.001(3) 0.005(3) 0.000(3)
C4 0.039(4) 0.025(4) 0.049(5) 0.004(4) 0.002(4) 0.001(3)
C5 0.031(4) 0.032(4) 0.051(4) 0.001(4) 0.010(3) 0.007(4)
O5 0.069(3) 0.038(3) 0.059(3) 0.006(3) 0.001(3) 0.012(3)
C6 0.024(4) 0.035(4) 0.051(5) 0.002(4) 0.006(4) 0.003(3)
O6 0.063(4) 0.036(3) 0.081(4) 0.005(3) 0.001(3) 0.008(3)
C7 0.049(4) 0.044(4) 0.058(5) -0.002(4) 0.027(3) 0.003(4)
C8 0.049(5) 0.048(5) 0.071(5) -0.010(4) 0.025(4) -0.018(4)
C9 0.048(5) 0.054(5) 0.045(4) -0.006(4) 0.027(4) 0.000(4)
C10 0.063(5) 0.034(4) 0.041(4) -0.001(4) 0.019(4) -0.015(4)
C11 0.035(4) 0.032(4) 0.051(5) 0.004(4) 0.024(3) 0.002(4)
C12 0.034(4) 0.040(5) 0.045(4) -0.001(4) 0.012(3) 0.007(3)
C13 0.051(5) 0.029(4) 0.050(5) 0.003(4) 0.005(4) -0.004(4)
C14 0.053(5) 0.051(5) 0.068(6) -0.013(5) 0.026(4) 0.003(4)
C15 0.063(5) 0.058(6) 0.094(6) -0.028(5) 0.041(5) -0.014(4)
C16 0.051(5) 0.040(5) 0.084(6) -0.013(4) 0.036(4) 0.003(4)
C17 0.064(5) 0.054(5) 0.044(4) 0.001(4) 0.015(4) -0.012(4)
C18 0.071(5) 0.052(5) 0.055(5) 0.005(4) 0.025(4) -0.012(4)
C19 0.042(5) 0.031(4) 0.062(5) 0.005(4) 0.012(4) 0.000(4)
C20 0.067(5) 0.039(5) 0.073(5) -0.011(4) 0.024(4) 0.010(4)
C21 0.067(6) 0.070(6) 0.076(6) -0.012(5) -0.005(5) -0.010(5)
C22 0.065(6) 0.068(6) 0.099(7) -0.028(5) 0.020(5) -0.031(5)
C23 0.053(5) 0.047(5) 0.086(6) -0.013(5) 0.015(4) -0.004(4)
C24 0.073(5) 0.039(4) 0.045(4) 0.003(4) 0.004(4) -0.008(4)

loop_
_atom_type_symbol
_atom_type_description
_atom_type_scat_dispersion_real
_atom_type_scat_dispersion_imag
_atom_type_scat_source
C C 0.0033 0.0016 'International Tables Vol C Tables 4.2.6.8 and 6.1.1.4'
H H 0.0000 0.0000 'International Tables Vol C Tables 4.2.6.8 and 6.1.1.4'
O O 0.0106 0.0060 'International Tables Vol C Tables 4.2.6.8 and 6.1.1.4'

loop_
_geom_angle_atom_site_label_1
_geom_angle_atom_site_label_2
_geom_angle_atom_site_label_3
_geom_angle
C1 O1 C3 107.3(6)
O1 C1 C2 105.5(6)
O1 C1 H1A 110.6
C2 C1 H1A 110.6
O1 C1 H1B 110.6
C2 C1 H1B 110.6
H1A C1 H1B 108.8
C2 O2 C3 111.0(6)
O2 C2 C1 102.8(6)
O2 C2 H2A 111.2
C1 C2 H2A 111.2
O2 C2 H2B 111.2
C1 C2 H2B 111.2
H2A C2 H2B 109.1
O1 C3 O2 105.2(6)
O1 C3 C8 111.5(6)
O2 C3 C8 109.0(6)
O1 C3 C4 109.5(5)
O2 C3 C4 109.2(5)
C8 C3 C4 112.1(5)
C21 O3 C19 106.4(6)
C19 O4 C22 106.4(6)
O5 C4 C23 109.0(5)
O5 C4 C3 105.8(5)
C23 C4 C3 110.1(5)
O5 C4 C5 105.3(5)
C23 C4 C5 113.5(6)
C3 C4 C5 112.6(5)
C6 C5 C9 107.9(5)
C6 C5 C24 112.7(5)
C9 C5 C24 107.2(5)
C6 C5 C4 109.0(5)
C9 C5 C4 108.4(5)
C24 C5 C4 111.5(5)
C4 O5 H5A 109.5
C12 C6 C5 114.8(6)
C12 C6 C7 110.4(5)
C5 C6 C7 111.0(5)
C12 C6 H6A 106.7
C5 C6 H6A 106.7
C7 C6 H6A 106.7
C13 O6 C14 59.2(4)
C8 C7 C6 111.0(5)
C8 C7 H7A 109.4
C6 C7 H7A 109.4
C8 C7 H7B 109.4
C6 C7 H7B 109.4
H7A C7 H7B 108.0
C3 C8 C7 112.9(6)
C3 C8 H8A 109.0
C7 C8 H8A 109.0
C3 C8 H8B 109.0
C7 C8 H8B 109.0
H8A C8 H8B 107.8
C10 C9 C5 113.0(5)
C10 C9 H9A 109.0
C5 C9 H9A 109.0
C10 C9 H9B 109.0
C5 C9 H9B 109.0
H9A C9 H9B 107.8
C11 C10 C9 125.3(6)
C11 C10 H10A 117.3
C9 C10 H10A 117.3
C10 C11 C13 121.8(6)
C10 C11 C12 120.8(6)
C13 C11 C12 117.3(6)
C6 C12 C11 112.6(5)
C6 C12 C16 111.5(6)
C11 C12 C16 107.1(5)
C6 C12 H12A 108.5
C11 C12 H12A 108.5
C16 C12 H12A 108.5
O6 C13 C14 63.5(5)
O6 C13 C17 113.0(5)
C14 C13 C17 117.9(6)
O6 C13 C11 111.4(5)
C14 C13 C11 119.1(6)
C17 C13 C11 118.4(6)
C13 C14 C20 121.0(6)
C13 C14 C15 119.7(6)
C20 C14 C15 117.6(6)
C13 C14 O6 57.3(4)
C20 C14 O6 113.9(6)
C15 C14 O6 109.5(6)
C16 C15 C14 113.7(6)
C16 C15 H15A 108.8
C14 C15 H15A 108.8
C16 C15 H15B 108.8
C14 C15 H15B 108.8
H15A C15 H15B 107.7
C15 C16 C12 115.0(6)
C15 C16 H16A 108.5
C12 C16 H16A 108.5
C15 C16 H16B 108.5
C12 C16 H16B 108.5
H16A C16 H16B 107.5
C13 C17 C18 112.7(6)
C13 C17 H17A 109.1
C18 C17 H17A 109.1
C13 C17 H17B 109.1
C18 C17 H17B 109.1
H17A C17 H17B 107.8
C19 C18 C17 113.1(6)
C19 C18 H18A 109.0
C17 C18 H18A 109.0
C19 C18 H18B 109.0
C17 C18 H18B 109.0
H18A C18 H18B 107.8
O3 C19 O4 106.6(6)
O3 C19 C18 110.7(6)
O4 C19 C18 112.0(6)
O3 C19 C20 109.0(6)
O4 C19 C20 108.4(6)
C18 C19 C20 110.0(6)
C14 C20 C19 116.9(6)
C14 C20 H20A 108.1
C19 C20 H20A 108.1
C14 C20 H20B 108.1
C19 C20 H20B 108.1
H20A C20 H20B 107.3
O3 C21 C22 106.7(5)
O3 C21 H21A 110.4
C22 C21 H21A 110.4
O3 C21 H21B 110.4
C22 C21 H21B 110.4
H21A C21 H21B 108.6
O4 C22 C21 105.5(6)
O4 C22 H22A 110.6
C21 C22 H22A 110.6
O4 C22 H22B 110.6
C21 C22 H22B 110.6
H22A C22 H22B 108.8
C4 C23 H23A 109.5
C4 C23 H23B 109.5
H23A C23 H23B 109.5
C4 C23 H23C 109.5
H23A C23 H23C 109.5
H23B C23 H23C 109.5
C5 C24 H24A 109.5
C5 C24 H24B 109.5
H24A C24 H24B 109.5
C5 C24 H24C 109.5
H24A C24 H24C 109.5
H24B C24 H24C 109.5

loop_
_geom_bond_atom_site_label_1
_geom_bond_atom_site_label_2
_geom_bond_distance
O1 C1 1.431(8)
O1 C3 1.434(7)
C1 C2 1.486(9)
C1 H1A 0.9700
C1 H1B 0.9700
O2 C2 1.418(8)
O2 C3 1.436(8)
C2 H2A 0.9700
C2 H2B 0.9700
C3 C8 1.501(8)
C3 C4 1.543(7)
O3 C21 1.390(7)
O3 C19 1.394(7)
O4 C19 1.419(7)
O4 C22 1.421(7)
C4 O5 1.423(7)
C4 C23 1.543(8)
C4 C5 1.553(8)
C5 C6 1.526(8)
C5 C9 1.526(8)
C5 C24 1.532(7)
O5 H5A 0.8200
C6 C12 1.525(8)
C6 C7 1.553(8)
C6 H6A 0.9800
O6 C13 1.458(7)
O6 C14 1.551(9)
C7 C8 1.525(8)
C7 H7A 0.9700
C7 H7B 0.9700
C8 H8A 0.9700
C8 H8B 0.9700
C9 C10 1.508(8)
C9 H9A 0.9700
C9 H9B 0.9700
C10 C11 1.324(7)
C10 H10A 0.9300
C11 C13 1.507(8)
C11 C12 1.527(7)
C12 C16 1.536(8)
C12 H12A 0.9800
C13 C14 1.489(8)
C13 C17 1.494(8)
C14 C20 1.491(8)
C14 C15 1.535(8)
C15 C16 1.514(8)
C15 H15A 0.9700
C15 H15B 0.9700
C16 H16A 0.9700
C16 H16B 0.9700
C17 C18 1.500(8)
C17 H17A 0.9700
C17 H17B 0.9700
C18 C19 1.499(8)
C18 H18A 0.9700
C18 H18B 0.9700
C19 C20 1.500(8)
C20 H20A 0.9700
C20 H20B 0.9700
C21 C22 1.470(9)
C21 H21A 0.9700
C21 H21B 0.9700
C22 H22A 0.9700
C22 H22B 0.9700
C23 H23A 0.9600
C23 H23B 0.9600
C23 H23C 0.9600
C24 H24A 0.9600
C24 H24B 0.9600
C24 H24C 0.9600

loop_
_geom_torsion_atom_site_label_1
_geom_torsion_atom_site_label_2
_geom_torsion_atom_site_label_3
_geom_torsion_atom_site_label_4
_geom_torsion
C3 O1 C1 C2 27.7(9)
C3 O2 C2 C1 18.3(9)
O1 C1 C2 O2 -27.7(9)
C1 O1 C3 O2 -16.2(7)
C1 O1 C3 C8 101.8(7)
C1 O1 C3 C4 -133.5(6)
C2 O2 C3 O1 -1.9(8)
C2 O2 C3 C8 -121.6(7)
C2 O2 C3 C4 115.6(7)
O1 C3 C4 O5 173.6(6)
O2 C3 C4 O5 58.8(7)
C8 C3 C4 O5 -62.1(7)
O1 C3 C4 C23 55.9(7)
O2 C3 C4 C23 -58.8(7)
C8 C3 C4 C23 -179.8(6)
O1 C3 C4 C5 -71.9(7)
O2 C3 C4 C5 173.4(6)
C8 C3 C4 C5 52.4(7)
O5 C4 C5 C6 59.6(6)
C23 C4 C5 C6 178.7(5)
C3 C4 C5 C6 -55.3(7)
O5 C4 C5 C9 -57.6(7)
C23 C4 C5 C9 61.5(6)
C3 C4 C5 C9 -172.5(5)
O5 C4 C5 C24 -175.4(5)
C23 C4 C5 C24 -56.2(7)
C3 C4 C5 C24 69.8(7)
C9 C5 C6 C12 -58.9(7)
C24 C5 C6 C12 59.3(7)
C4 C5 C6 C12 -176.4(5)
C9 C5 C6 C7 175.1(5)
C24 C5 C6 C7 -66.8(7)
C4 C5 C6 C7 57.6(6)
C12 C6 C7 C8 174.0(6)
C5 C6 C7 C8 -57.6(7)
O1 C3 C8 C7 71.8(7)
O2 C3 C8 C7 -172.5(6)
C4 C3 C8 C7 -51.4(7)
C6 C7 C8 C3 54.0(8)
C6 C5 C9 C10 45.7(7)
C24 C5 C9 C10 -75.9(7)
C4 C5 C9 C10 163.7(6)
C5 C9 C10 C11 -17.0(10)
C9 C10 C11 C13 178.0(6)
C9 C10 C11 C12 -3.7(10)
C5 C6 C12 C11 39.6(8)
C7 C6 C12 C11 165.9(5)
C5 C6 C12 C16 160.0(5)
C7 C6 C12 C16 -73.7(7)
C10 C11 C12 C6 -7.3(9)
C13 C11 C12 C6 171.1(6)
C10 C11 C12 C16 -130.2(7)
C13 C11 C12 C16 48.2(8)
C14 O6 C13 C17 110.9(7)
C14 O6 C13 C11 -112.8(7)
C10 C11 C13 O6 -134.1(6)
C12 C11 C13 O6 47.5(8)
C10 C11 C13 C14 155.2(6)
C12 C11 C13 C14 -23.2(9)
C10 C11 C13 C17 -0.5(10)
C12 C11 C13 C17 -178.9(5)
O6 C13 C14 C20 100.2(7)
C17 C13 C14 C20 -3.1(10)
C11 C13 C14 C20 -158.9(7)
O6 C13 C14 C15 -95.1(7)
C17 C13 C14 C15 161.6(6)
C11 C13 C14 C15 5.8(10)
C17 C13 C14 O6 -103.3(7)
C11 C13 C14 O6 100.9(7)
C13 O6 C14 C20 -112.6(7)
C13 O6 C14 C15 113.5(6)
C13 C14 C15 C16 -16.5(10)
C20 C14 C15 C16 148.7(7)
O6 C14 C15 C16 -79.2(8)
C14 C15 C16 C12 45.3(9)
C6 C12 C16 C15 176.1(6)
C11 C12 C16 C15 -60.3(7)
O6 C13 C17 C18 -46.6(8)
C14 C13 C17 C18 24.5(9)
C11 C13 C17 C18 -179.6(6)
C13 C17 C18 C19 -54.5(8)
C21 O3 C19 O4 30.1(8)
C21 O3 C19 C18 -92.0(7)
C21 O3 C19 C20 146.9(6)
C22 O4 C19 O3 -25.0(8)
C22 O4 C19 C18 96.3(7)
C22 O4 C19 C20 -142.2(6)
C17 C18 C19 O3 -59.8(8)
C17 C18 C19 O4 -178.6(6)
C17 C18 C19 C20 60.8(7)
C13 C14 C20 C19 10.0(10)
C15 C14 C20 C19 -155.0(6)
O6 C14 C20 C19 75.0(8)
O3 C19 C20 C14 84.2(8)
O4 C19 C20 C14 -160.1(6)
C18 C19 C20 C14 -37.4(8)
C19 O3 C21 C22 -23.1(8)
C19 O4 C22 C21 10.5(9)
O3 C21 C22 O4 7.6(9)
